data_8106153
loop_
_publ_author_name
'Li, Guo Qiang'
'Zhao, Yan Ling'
'Jiang, Yong Sen'
'Yu, Yun Chun'
'Fang, Jun Ran'
'Xu, Qiang'

_publ_section_title
;
 Crystal structure of
 1,1&#x2032;-((1E,1&#x2032;E)-(((ethane-1,2-diylbis(oxy))bis(2,1-phenylene))bis(azanylylidene))bis(methanylylidene))bis(naphthalen-2-olato)cobalt(II),
 C36H26N2O4Co
;
_journal_issue 3
_journal_name_full 'Zeitschrift f\"ur Kristallographie - New Crystal Structures'
_journal_page_first 361
_journal_page_last 363
_journal_paper_doi 10.1515/ncrs-2017-0223
_journal_volume 233
_journal_year 2018
_chemical_formula_sum 'C36 H26 Co N2 O4'
_chemical_formula_weight 609.52
_space_group_IT_number 15
_space_group_name_Hall '-C 2yc'
_space_group_name_H-M_alt 'C 1 2/c 1'
_symmetry_cell_setting monoclinic
_symmetry_space_group_name_H-M 'C 1 2/c 1'
_atom_sites_solution_hydrogens geom
_atom_sites_solution_primary direct
_atom_sites_solution_secondary difmap
_cell_angle_alpha 90.00
_cell_angle_beta 103.112(4)
_cell_angle_gamma 90.00
_cell_formula_units_Z 12
_cell_length_a 43.230(14)
_cell_length_b 17.100(6)
_cell_length_c 11.275(4)
_cell_measurement_temperature 100(2)
_cell_volume 8118(5)
_computing_structure_refinement 'SHELXL-97 (Sheldrick, 1997)'
_computing_structure_solution 'SHELXS-97 (Sheldrick, 1990)'
_diffrn_ambient_temperature 100(2)
_diffrn_measured_fraction_theta_full 0.999
_diffrn_measured_fraction_theta_max 0.999
_diffrn_measurement_device_type bruker-CCD
_diffrn_radiation_monochromator graphite
_diffrn_radiation_source 'fine-focus sealed tube'
_diffrn_radiation_type MoK\a
_diffrn_radiation_wavelength 0.71073
_diffrn_reflns_av_R_equivalents 0.0500
_diffrn_reflns_av_sigmaI/netI 0.0437
_diffrn_reflns_limit_h_max 51
_diffrn_reflns_limit_h_min -51
_diffrn_reflns_limit_k_max 20
_diffrn_reflns_limit_k_min -20
_diffrn_reflns_limit_l_max 13
_diffrn_reflns_limit_l_min -13
_diffrn_reflns_number 32111
_diffrn_reflns_theta_full 25.01
_diffrn_reflns_theta_max 25.01
_diffrn_reflns_theta_min 2.70
_exptl_absorpt_coefficient_mu 0.681
_exptl_absorpt_correction_T_max 0.8814
_exptl_absorpt_correction_T_min 0.8701
_exptl_absorpt_correction_type multi-scan
_exptl_absorpt_process_details sadabs
_exptl_crystal_colour purple
_exptl_crystal_density_diffrn 1.496
_exptl_crystal_density_method 'not measured'
_exptl_crystal_description block
_exptl_crystal_F_000 3780
_exptl_crystal_size_max 0.21
_exptl_crystal_size_mid 0.20
_exptl_crystal_size_min 0.19
_refine_diff_density_max 0.243
_refine_diff_density_min -0.385
_refine_diff_density_rms 0.052
_refine_ls_extinction_method none
_refine_ls_goodness_of_fit_ref 1.086
_refine_ls_hydrogen_treatment mixed
_refine_ls_matrix_type full
_refine_ls_number_parameters 582
_refine_ls_number_reflns 7156
_refine_ls_number_restraints 0
_refine_ls_restrained_S_all 1.086
_refine_ls_R_factor_all 0.0598
_refine_ls_R_factor_gt 0.0370
_refine_ls_shift/su_max 0.002
_refine_ls_shift/su_mean 0.000
_refine_ls_structure_factor_coef Fsqd
_refine_ls_weighting_details 'calc w=1/[\s^2^(Fo^2^)+(0.0453P)^2^+0.0000P] where P=(Fo^2^+2Fc^2^)/3'
_refine_ls_weighting_scheme calc
_refine_ls_wR_factor_gt 0.0842
_refine_ls_wR_factor_ref 0.0931
_reflns_number_gt 5310
_reflns_number_total 7156
_reflns_threshold_expression >2sigma(I)
_cod_data_source_file suppl_ncrs-2017-0223_suppl.cif
_cod_data_source_block ww
_cod_original_sg_symbol_H-M C2/c
_cod_database_code 8106153

loop_
_symmetry_equiv_pos_as_xyz
'x, y, z'
'-x, y, -z+1/2'
'x+1/2, y+1/2, z'
'-x+1/2, y+1/2, -z+1/2'
'-x, -y, -z'
'x, -y, z-1/2'
'-x+1/2, -y+1/2, -z'
'x+1/2, -y+1/2, z-1/2'

loop_
_atom_site_label
_atom_site_type_symbol
_atom_site_fract_x
_atom_site_fract_y
_atom_site_fract_z
_atom_site_U_iso_or_equiv
_atom_site_adp_type
_atom_site_occupancy
_atom_site_symmetry_multiplicity
_atom_site_calc_flag
_atom_site_refinement_flags
_atom_site_disorder_assembly
_atom_site_disorder_group
Co1 Co 0.174951(7) 0.254278(18) 0.78475(3) 0.02584(10) Uani 1 1 d . . .
Co2 Co 0.0000 0.13815(3) 0.7500 0.03363(14) Uani 1 2 d S . .
N1 N 0.12734(4) 0.27720(11) 0.70968(17) 0.0257(5) Uani 1 1 d . . .
N2 N 0.22283(4) 0.22666(11) 0.83678(16) 0.0224(4) Uani 1 1 d . . .
N3 N 0.04827(4) 0.13234(11) 0.81174(18) 0.0277(5) Uani 1 1 d . . .
O1 O 0.17368(4) 0.33462(10) 0.91089(15) 0.0355(4) Uani 1 1 d . . .
O2 O 0.16627(4) 0.20569(9) 0.58732(14) 0.0300(4) Uani 1 1 d . . .
O3 O 0.19777(4) 0.34027(9) 0.67888(14) 0.0288(4) Uani 1 1 d . . .
O4 O 0.16510(4) 0.15308(10) 0.85239(17) 0.0404(5) Uani 1 1 d . . .
O5 O -0.00271(4) 0.20461(12) 0.8900(2) 0.0614(6) Uani 1 1 d . . .
O6 O 0.01242(4) 0.03260(10) 0.64867(15) 0.0315(4) Uani 1 1 d . . .
C1 C 0.15042(6) 0.37834(14) 0.9295(2) 0.0303(6) Uani 1 1 d . . .
C2 C 0.15810(6) 0.43573(16) 1.0242(2) 0.0388(7) Uani 1 1 d . . .
H2A H 0.1796 0.4425 1.0658 0.047 Uiso 1 1 calc R . .
C3 C 0.13542(7) 0.48068(16) 1.0559(3) 0.0438(7) Uani 1 1 d . . .
H3A H 0.1415 0.5180 1.1194 0.053 Uiso 1 1 calc R . .
C4 C 0.10297(7) 0.47348(15) 0.9968(2) 0.0369(7) Uani 1 1 d . . .
C5 C 0.07942(8) 0.51742(18) 1.0360(3) 0.0536(8) Uani 1 1 d . . .
H5A H 0.0857 0.5533 1.1014 0.064 Uiso 1 1 calc R . .
C6 C 0.04822(8) 0.5098(2) 0.9829(3) 0.0614(9) Uani 1 1 d . . .
H6A H 0.0328 0.5402 1.0101 0.074 Uiso 1 1 calc R . .
C7 C 0.03907(7) 0.4570(2) 0.8881(3) 0.0585(9) Uani 1 1 d . . .
H7A H 0.0172 0.4513 0.8508 0.070 Uiso 1 1 calc R . .
C8 C 0.06124(6) 0.41251(18) 0.8467(3) 0.0452(7) Uani 1 1 d . . .
H8A H 0.0542 0.3767 0.7817 0.054 Uiso 1 1 calc R . .
C9 C 0.09398(6) 0.41935(15) 0.8991(2) 0.0329(6) Uani 1 1 d . . .
C10 C 0.11855(6) 0.37258(14) 0.8618(2) 0.0271(6) Uani 1 1 d . . .
C11 C 0.10938(6) 0.32343(14) 0.7578(2) 0.0274(6) Uani 1 1 d . . .
H11A H 0.0875 0.3243 0.7185 0.033 Uiso 1 1 calc R . .
C12 C 0.11295(6) 0.23561(13) 0.6014(2) 0.0267(6) Uani 1 1 d . . .
C13 C 0.08041(6) 0.22450(15) 0.5558(2) 0.0360(6) Uani 1 1 d . . .
H13A H 0.0658 0.2460 0.5983 0.043 Uiso 1 1 calc R . .
C14 C 0.06921(6) 0.18294(16) 0.4502(3) 0.0432(7) Uani 1 1 d . . .
H14A H 0.0470 0.1768 0.4204 0.052 Uiso 1 1 calc R . .
C15 C 0.08977(7) 0.15006(16) 0.3872(3) 0.0449(7) Uani 1 1 d . . .
H15A H 0.0818 0.1222 0.3137 0.054 Uiso 1 1 calc R . .
C16 C 0.12229(6) 0.15801(15) 0.4319(2) 0.0357(6) Uani 1 1 d . . .
H16A H 0.1367 0.1346 0.3902 0.043 Uiso 1 1 calc R . .
C17 C 0.13356(5) 0.20023(14) 0.5375(2) 0.0279(6) Uani 1 1 d . . .
C18 C 0.18337(6) 0.24997(15) 0.5130(2) 0.0366(7) Uani 1 1 d . . .
H18A H 0.1728 0.2442 0.4258 0.044 Uiso 1 1 calc R . .
H18B H 0.2054 0.2302 0.5252 0.044 Uiso 1 1 calc R . .
C19 C 0.18365(6) 0.33407(15) 0.5495(2) 0.0361(6) Uani 1 1 d . . .
H19A H 0.1961 0.3651 0.5027 0.043 Uiso 1 1 calc R . .
H19B H 0.1617 0.3548 0.5318 0.043 Uiso 1 1 calc R . .
C20 C 0.23107(5) 0.33425(13) 0.7098(2) 0.0250(5) Uani 1 1 d . . .
C21 C 0.24955(6) 0.38679(14) 0.6628(2) 0.0316(6) Uani 1 1 d . . .
H21A H 0.2398 0.4253 0.6058 0.038 Uiso 1 1 calc R . .
C22 C 0.28226(6) 0.38273(15) 0.6997(2) 0.0340(6) Uani 1 1 d . . .
H22A H 0.2952 0.4184 0.6680 0.041 Uiso 1 1 calc R . .
C23 C 0.29606(6) 0.32658(14) 0.7827(2) 0.0307(6) Uani 1 1 d . . .
H23A H 0.3185 0.3240 0.8083 0.037 Uiso 1 1 calc R . .
C24 C 0.27753(5) 0.27390(13) 0.8293(2) 0.0264(6) Uani 1 1 d . . .
H24A H 0.2875 0.2354 0.8861 0.032 Uiso 1 1 calc R . .
C25 C 0.24443(5) 0.27665(13) 0.7938(2) 0.0219(5) Uani 1 1 d . . .
C26 C 0.23420(5) 0.16604(13) 0.9037(2) 0.0235(5) Uani 1 1 d . . .
H26A H 0.2567 0.1613 0.9241 0.028 Uiso 1 1 calc R . .
C27 C 0.21717(5) 0.10631(13) 0.9497(2) 0.0221(5) Uani 1 1 d . . .
C28 C 0.23523(5) 0.04686(13) 1.0295(2) 0.0231(5) Uani 1 1 d . . .
C29 C 0.26875(5) 0.04690(14) 1.0689(2) 0.0270(6) Uani 1 1 d . . .
H29A H 0.2805 0.0882 1.0437 0.032 Uiso 1 1 calc R . .
C30 C 0.28482(6) -0.01107(14) 1.1426(2) 0.0329(6) Uani 1 1 d . . .
H30A H 0.3073 -0.0091 1.1672 0.039 Uiso 1 1 calc R . .
C31 C 0.26843(6) -0.07272(15) 1.1815(2) 0.0386(7) Uani 1 1 d . . .
H31A H 0.2796 -0.1133 1.2308 0.046 Uiso 1 1 calc R . .
C32 C 0.23595(6) -0.07374(15) 1.1474(2) 0.0352(6) Uani 1 1 d . . .
H32A H 0.2247 -0.1152 1.1745 0.042 Uiso 1 1 calc R . .
C33 C 0.21888(6) -0.01487(13) 1.0731(2) 0.0261(6) Uani 1 1 d . . .
C34 C 0.18529(6) -0.01546(14) 1.0424(2) 0.0317(6) Uani 1 1 d . . .
H34A H 0.1743 -0.0559 1.0735 0.038 Uiso 1 1 calc R . .
C35 C 0.16850(6) 0.03974(14) 0.9703(2) 0.0327(6) Uani 1 1 d . . .
H35A H 0.1460 0.0367 0.9514 0.039 Uiso 1 1 calc R . .
C36 C 0.18347(5) 0.10325(14) 0.9207(2) 0.0276(6) Uani 1 1 d . . .
C37 C 0.01972(6) 0.23758(15) 0.9710(3) 0.0448(8) Uani 1 1 d . . .
C38 C 0.00989(7) 0.28810(18) 1.0564(3) 0.0589(9) Uani 1 1 d . . .
H38A H -0.0122 0.2952 1.0513 0.071 Uiso 1 1 calc R . .
C39 C 0.03087(7) 0.32580(18) 1.1438(3) 0.0575(9) Uani 1 1 d . . .
H39A H 0.0232 0.3596 1.1976 0.069 Uiso 1 1 calc R . .
C40 C 0.06417(7) 0.31668(16) 1.1582(3) 0.0425(7) Uani 1 1 d . . .
C41 C 0.08559(7) 0.35791(17) 1.2506(3) 0.0493(8) Uani 1 1 d . . .
H41A H 0.0775 0.3913 1.3038 0.059 Uiso 1 1 calc R . .
C42 C 0.11762(8) 0.35045(17) 1.2647(3) 0.0514(8) Uani 1 1 d . . .
H42A H 0.1319 0.3787 1.3265 0.062 Uiso 1 1 calc R . .
C43 C 0.12902(7) 0.30069(16) 1.1871(2) 0.0450(7) Uani 1 1 d . . .
H43A H 0.1513 0.2948 1.1970 0.054 Uiso 1 1 calc R . .
C44 C 0.10896(6) 0.25986(15) 1.0964(2) 0.0370(7) Uani 1 1 d . . .
H44A H 0.1177 0.2262 1.0455 0.044 Uiso 1 1 calc R . .
C45 C 0.07560(6) 0.26655(14) 1.0768(2) 0.0325(6) Uani 1 1 d . . .
C46 C 0.05273(6) 0.22593(14) 0.9800(2) 0.0312(6) Uani 1 1 d . . .
C47 C 0.06464(6) 0.17570(14) 0.8999(2) 0.0280(6) Uani 1 1 d . . .
H47A H 0.0871 0.1734 0.9117 0.034 Uiso 1 1 calc R . .
C48 C 0.06418(5) 0.08174(14) 0.7446(2) 0.0259(6) Uani 1 1 d . . .
C49 C 0.09679(5) 0.08031(15) 0.7516(2) 0.0308(6) Uani 1 1 d . . .
H49A H 0.1102 0.1162 0.8038 0.037 Uiso 1 1 calc R . .
C50 C 0.10999(6) 0.02797(15) 0.6846(2) 0.0371(7) Uani 1 1 d . . .
H50A H 0.1323 0.0275 0.6923 0.045 Uiso 1 1 calc R . .
C51 C 0.09101(6) -0.02412(16) 0.6059(2) 0.0402(7) Uani 1 1 d . . .
H51A H 0.1003 -0.0604 0.5602 0.048 Uiso 1 1 calc R . .
C52 C 0.05848(6) -0.02271(16) 0.5947(2) 0.0354(6) Uani 1 1 d . . .
H52A H 0.0451 -0.0574 0.5400 0.042 Uiso 1 1 calc R . .
C53 C 0.04555(5) 0.02934(14) 0.6633(2) 0.0273(6) Uani 1 1 d . . .
C54 C -0.00173(6) -0.03857(15) 0.6823(2) 0.0384(7) Uani 1 1 d . . .
H54A H 0.0091 -0.0848 0.6575 0.046 Uiso 1 1 calc R . .
H54B H -0.0245 -0.0409 0.6405 0.046 Uiso 1 1 calc R . .

loop_
_atom_site_aniso_label
_atom_site_aniso_U_11
_atom_site_aniso_U_22
_atom_site_aniso_U_33
_atom_site_aniso_U_23
_atom_site_aniso_U_13
_atom_site_aniso_U_12
Co1 0.02226(18) 0.02609(19) 0.02815(19) 0.00043(15) 0.00361(14) -0.00058(14)
Co2 0.0199(3) 0.0306(3) 0.0488(3) 0.000 0.0043(2) 0.000
N1 0.0254(11) 0.0278(11) 0.0230(11) -0.0035(9) 0.0039(9) -0.0019(9)
N2 0.0267(11) 0.0211(11) 0.0198(10) -0.0022(9) 0.0056(9) -0.0034(8)
N3 0.0239(11) 0.0264(11) 0.0329(12) -0.0004(10) 0.0067(9) -0.0031(9)
O1 0.0241(9) 0.0438(11) 0.0393(11) -0.0123(9) 0.0087(8) -0.0038(8)
O2 0.0261(9) 0.0331(10) 0.0293(10) -0.0013(8) 0.0032(8) 0.0011(8)
O3 0.0273(9) 0.0303(10) 0.0271(9) 0.0032(8) 0.0026(7) -0.0001(7)
O4 0.0245(9) 0.0370(11) 0.0535(12) 0.0178(9) -0.0040(9) -0.0063(8)
O5 0.0285(11) 0.0627(14) 0.0961(18) -0.0446(13) 0.0207(11) -0.0121(10)
O6 0.0208(9) 0.0363(10) 0.0356(10) -0.0006(8) 0.0026(8) -0.0026(7)
C1 0.0303(14) 0.0337(15) 0.0295(14) -0.0009(12) 0.0126(12) -0.0045(12)
C2 0.0345(15) 0.0459(17) 0.0374(16) -0.0138(14) 0.0114(13) -0.0117(13)
C3 0.0557(19) 0.0379(17) 0.0417(18) -0.0135(14) 0.0195(15) -0.0112(14)
C4 0.0485(17) 0.0309(15) 0.0355(16) -0.0013(13) 0.0182(14) 0.0030(13)
C5 0.064(2) 0.0468(19) 0.056(2) -0.0116(16) 0.0257(18) 0.0088(16)
C6 0.063(2) 0.068(2) 0.060(2) -0.0030(19) 0.0277(19) 0.0288(19)
C7 0.0407(18) 0.083(3) 0.052(2) -0.0023(19) 0.0112(16) 0.0228(17)
C8 0.0391(16) 0.059(2) 0.0372(17) -0.0051(15) 0.0091(14) 0.0105(14)
C9 0.0390(15) 0.0305(14) 0.0313(15) 0.0049(12) 0.0123(13) 0.0055(12)
C10 0.0321(14) 0.0266(14) 0.0240(14) 0.0010(11) 0.0091(11) -0.0006(11)
C11 0.0236(13) 0.0293(14) 0.0280(14) 0.0048(11) 0.0033(11) 0.0015(11)
C12 0.0266(13) 0.0218(13) 0.0291(14) 0.0005(11) 0.0007(11) -0.0009(10)
C13 0.0289(14) 0.0373(16) 0.0396(16) -0.0053(13) 0.0031(13) 0.0009(12)
C14 0.0308(15) 0.0414(17) 0.0499(19) -0.0087(14) -0.0065(14) -0.0018(13)
C15 0.0473(18) 0.0415(17) 0.0386(17) -0.0123(14) -0.0053(14) -0.0075(14)
C16 0.0375(15) 0.0342(15) 0.0330(15) -0.0082(13) 0.0030(12) 0.0017(12)
C17 0.0281(14) 0.0238(14) 0.0297(14) -0.0004(11) 0.0021(12) -0.0016(11)
C18 0.0307(14) 0.0535(18) 0.0260(14) -0.0028(13) 0.0071(12) -0.0011(13)
C19 0.0355(15) 0.0419(17) 0.0279(15) 0.0115(13) 0.0012(12) -0.0027(13)
C20 0.0261(13) 0.0254(13) 0.0238(13) -0.0030(11) 0.0064(11) -0.0032(10)
C21 0.0384(15) 0.0292(14) 0.0268(14) 0.0056(11) 0.0067(12) -0.0048(12)
C22 0.0397(15) 0.0347(16) 0.0313(15) 0.0009(12) 0.0156(13) -0.0128(12)
C23 0.0271(13) 0.0330(15) 0.0346(15) -0.0046(12) 0.0124(12) -0.0045(11)
C24 0.0289(13) 0.0225(13) 0.0281(14) -0.0023(11) 0.0070(11) -0.0001(10)
C25 0.0268(13) 0.0195(12) 0.0209(13) -0.0041(10) 0.0082(11) -0.0050(10)
C26 0.0244(12) 0.0241(13) 0.0221(13) -0.0030(11) 0.0055(10) -0.0004(10)
C27 0.0257(12) 0.0223(13) 0.0189(12) -0.0017(10) 0.0064(10) -0.0037(10)
C28 0.0283(13) 0.0218(13) 0.0197(13) -0.0054(10) 0.0064(11) -0.0023(10)
C29 0.0296(13) 0.0249(13) 0.0271(14) -0.0012(11) 0.0079(11) -0.0038(11)
C30 0.0280(14) 0.0341(15) 0.0346(15) 0.0011(12) 0.0028(12) 0.0029(12)
C31 0.0477(17) 0.0318(15) 0.0322(16) 0.0080(13) 0.0009(13) 0.0028(13)
C32 0.0449(16) 0.0295(15) 0.0296(15) 0.0066(12) 0.0053(13) -0.0073(12)
C33 0.0339(14) 0.0241(13) 0.0206(13) -0.0006(11) 0.0067(11) -0.0059(11)
C34 0.0368(15) 0.0286(14) 0.0313(15) 0.0013(12) 0.0113(12) -0.0116(12)
C35 0.0229(13) 0.0341(15) 0.0404(16) 0.0022(13) 0.0055(12) -0.0079(11)
C36 0.0259(13) 0.0280(14) 0.0264(14) -0.0007(11) 0.0009(11) -0.0049(11)
C37 0.0354(16) 0.0355(17) 0.067(2) -0.0157(15) 0.0198(15) -0.0108(13)
C38 0.0388(17) 0.058(2) 0.089(3) -0.031(2) 0.0330(18) -0.0109(16)
C39 0.056(2) 0.056(2) 0.072(2) -0.0262(18) 0.0384(18) -0.0120(16)
C40 0.0509(18) 0.0367(16) 0.0433(18) -0.0058(14) 0.0182(15) -0.0072(14)
C41 0.066(2) 0.0460(19) 0.0378(17) -0.0099(15) 0.0159(16) -0.0045(16)
C42 0.062(2) 0.0461(19) 0.0369(17) -0.0019(15) -0.0087(15) -0.0030(16)
C43 0.0446(17) 0.0437(18) 0.0397(17) 0.0023(15) -0.0052(14) 0.0022(14)
C44 0.0402(16) 0.0353(16) 0.0329(15) 0.0035(13) 0.0027(13) 0.0007(13)
C45 0.0406(16) 0.0264(14) 0.0314(15) 0.0033(12) 0.0100(13) -0.0061(12)
C46 0.0320(14) 0.0247(13) 0.0393(16) -0.0026(12) 0.0128(12) -0.0053(11)
C47 0.0231(13) 0.0269(14) 0.0339(15) 0.0055(12) 0.0063(11) -0.0039(11)
C48 0.0235(13) 0.0257(13) 0.0290(14) 0.0039(11) 0.0068(11) 0.0012(10)
C49 0.0245(13) 0.0363(15) 0.0309(15) -0.0012(12) 0.0051(11) -0.0044(11)
C50 0.0214(13) 0.0492(17) 0.0432(17) -0.0012(14) 0.0122(12) -0.0011(12)
C51 0.0368(16) 0.0488(18) 0.0393(17) -0.0097(14) 0.0173(14) 0.0003(13)
C52 0.0339(15) 0.0425(16) 0.0289(15) -0.0066(13) 0.0053(12) -0.0034(12)
C53 0.0212(13) 0.0342(15) 0.0260(14) 0.0048(12) 0.0041(11) 0.0008(11)
C54 0.0255(13) 0.0352(16) 0.0547(17) -0.0090(13) 0.0094(14) -0.0069(12)

loop_
_atom_type_symbol
_atom_type_description
_atom_type_scat_dispersion_real
_atom_type_scat_dispersion_imag
_atom_type_scat_source
C C 0.0033 0.0016 'International Tables Vol C Tables 4.2.6.8 and 6.1.1.4'
H H 0.0000 0.0000 'International Tables Vol C Tables 4.2.6.8 and 6.1.1.4'
N N 0.0061 0.0033 'International Tables Vol C Tables 4.2.6.8 and 6.1.1.4'
O O 0.0106 0.0060 'International Tables Vol C Tables 4.2.6.8 and 6.1.1.4'
Co Co 0.3494 0.9721 'International Tables Vol C Tables 4.2.6.8 and 6.1.1.4'

loop_
_geom_angle_atom_site_label_1
_geom_angle_atom_site_label_2
_geom_angle_atom_site_label_3
_geom_angle
_geom_angle_site_symmetry_1
_geom_angle_site_symmetry_3
O4 Co1 O1 106.61(8) . .
O4 Co1 N2 88.85(7) . .
O1 Co1 N2 98.22(7) . .
O4 Co1 N1 92.42(7) . .
O1 Co1 N1 88.59(7) . .
N2 Co1 N1 172.42(7) . .
O4 Co1 O3 158.89(7) . .
O1 Co1 O3 90.83(7) . .
N2 Co1 O3 76.71(7) . .
N1 Co1 O3 99.97(7) . .
O4 Co1 O2 93.13(7) . .
O1 Co1 O2 155.16(7) . .
N2 Co1 O2 97.09(6) . .
N1 Co1 O2 75.38(6) . .
O3 Co1 O2 73.83(6) . .
O5 Co2 O5 109.55(14) 2_556 .
O5 Co2 N3 89.81(8) 2_556 2_556
O5 Co2 N3 93.39(8) . 2_556
O5 Co2 N3 93.39(8) 2_556 .
O5 Co2 N3 89.81(8) . .
N3 Co2 N3 174.44(11) 2_556 .
O5 Co2 O6 89.51(8) 2_556 .
O5 Co2 O6 158.11(8) . .
N3 Co2 O6 97.46(7) 2_556 .
N3 Co2 O6 78.05(7) . .
O5 Co2 O6 158.11(8) 2_556 2_556
O5 Co2 O6 89.51(8) . 2_556
N3 Co2 O6 78.05(7) 2_556 2_556
N3 Co2 O6 97.46(7) . 2_556
O6 Co2 O6 74.33(9) . 2_556
C11 N1 C12 118.1(2) . .
C11 N1 Co1 124.82(16) . .
C12 N1 Co1 116.96(15) . .
C26 N2 C25 118.64(19) . .
C26 N2 Co1 124.28(16) . .
C25 N2 Co1 117.06(15) . .
C47 N3 C48 120.2(2) . .
C47 N3 Co2 124.32(16) . .
C48 N3 Co2 115.23(15) . .
C1 O1 Co1 131.09(16) . .
C17 O2 C18 113.80(18) . .
C17 O2 Co1 109.65(13) . .
C18 O2 Co1 111.96(13) . .
C20 O3 C19 114.63(18) . .
C20 O3 Co1 111.54(13) . .
C19 O3 Co1 110.44(13) . .
C36 O4 Co1 130.55(15) . .
C37 O5 Co2 129.98(18) . .
C53 O6 C54 114.52(18) . .
C53 O6 Co2 108.92(14) . .
C54 O6 Co2 112.01(14) . .
O1 C1 C10 124.2(2) . .
O1 C1 C2 117.0(2) . .
C10 C1 C2 118.7(2) . .
C3 C2 C1 121.7(3) . .
C3 C2 H2A 119.1 . .
C1 C2 H2A 119.1 . .
C2 C3 C4 121.7(3) . .
C2 C3 H3A 119.2 . .
C4 C3 H3A 119.2 . .
C5 C4 C3 120.9(3) . .
C5 C4 C9 119.8(3) . .
C3 C4 C9 119.2(2) . .
C6 C5 C4 121.8(3) . .
C6 C5 H5A 119.1 . .
C4 C5 H5A 119.1 . .
C5 C6 C7 119.1(3) . .
C5 C6 H6A 120.5 . .
C7 C6 H6A 120.5 . .
C8 C7 C6 121.3(3) . .
C8 C7 H7A 119.4 . .
C6 C7 H7A 119.4 . .
C7 C8 C9 121.2(3) . .
C7 C8 H8A 119.4 . .
C9 C8 H8A 119.4 . .
C8 C9 C4 116.8(2) . .
C8 C9 C10 124.0(2) . .
C4 C9 C10 119.2(2) . .
C1 C10 C11 122.6(2) . .
C1 C10 C9 119.1(2) . .
C11 C10 C9 118.3(2) . .
N1 C11 C10 128.1(2) . .
N1 C11 H11A 115.9 . .
C10 C11 H11A 115.9 . .
C13 C12 C17 117.1(2) . .
C13 C12 N1 126.1(2) . .
C17 C12 N1 116.7(2) . .
C14 C13 C12 121.0(2) . .
C14 C13 H13A 119.5 . .
C12 C13 H13A 119.5 . .
C13 C14 C15 121.0(2) . .
C13 C14 H14A 119.5 . .
C15 C14 H14A 119.5 . .
C14 C15 C16 119.4(3) . .
C14 C15 H15A 120.3 . .
C16 C15 H15A 120.3 . .
C17 C16 C15 119.5(2) . .
C17 C16 H16A 120.2 . .
C15 C16 H16A 120.2 . .
C16 C17 O2 120.4(2) . .
C16 C17 C12 121.8(2) . .
O2 C17 C12 117.8(2) . .
O2 C18 C19 108.5(2) . .
O2 C18 H18A 110.0 . .
C19 C18 H18A 110.0 . .
O2 C18 H18B 110.0 . .
C19 C18 H18B 110.0 . .
H18A C18 H18B 108.4 . .
O3 C19 C18 108.8(2) . .
O3 C19 H19A 109.9 . .
C18 C19 H19A 109.9 . .
O3 C19 H19B 109.9 . .
C18 C19 H19B 109.9 . .
H19A C19 H19B 108.3 . .
C21 C20 C25 122.1(2) . .
C21 C20 O3 120.3(2) . .
C25 C20 O3 117.5(2) . .
C22 C21 C20 119.5(2) . .
C22 C21 H21A 120.3 . .
C20 C21 H21A 120.3 . .
C23 C22 C21 119.7(2) . .
C23 C22 H22A 120.2 . .
C21 C22 H22A 120.2 . .
C22 C23 C24 120.8(2) . .
C22 C23 H23A 119.6 . .
C24 C23 H23A 119.6 . .
C23 C24 C25 120.8(2) . .
C23 C24 H24A 119.6 . .
C25 C24 H24A 119.6 . .
C24 C25 C20 117.2(2) . .
C24 C25 N2 126.1(2) . .
C20 C25 N2 116.7(2) . .
N2 C26 C27 128.3(2) . .
N2 C26 H26A 115.9 . .
C27 C26 H26A 115.9 . .
C36 C27 C26 122.1(2) . .
C36 C27 C28 119.5(2) . .
C26 C27 C28 118.4(2) . .
C29 C28 C33 116.5(2) . .
C29 C28 C27 124.0(2) . .
C33 C28 C27 119.5(2) . .
C30 C29 C28 122.0(2) . .
C30 C29 H29A 119.0 . .
C28 C29 H29A 119.0 . .
C29 C30 C31 120.7(2) . .
C29 C30 H30A 119.6 . .
C31 C30 H30A 119.6 . .
C32 C31 C30 118.9(2) . .
C32 C31 H31A 120.6 . .
C30 C31 H31A 120.6 . .
C31 C32 C33 121.6(2) . .
C31 C32 H32A 119.2 . .
C33 C32 H32A 119.2 . .
C32 C33 C34 120.8(2) . .
C32 C33 C28 120.2(2) . .
C34 C33 C28 119.0(2) . .
C35 C34 C33 121.7(2) . .
C35 C34 H34A 119.1 . .
C33 C34 H34A 119.1 . .
C34 C35 C36 122.4(2) . .
C34 C35 H35A 118.8 . .
C36 C35 H35A 118.8 . .
O4 C36 C27 124.9(2) . .
O4 C36 C35 117.3(2) . .
C27 C36 C35 117.8(2) . .
O5 C37 C46 124.5(2) . .
O5 C37 C38 116.6(3) . .
C46 C37 C38 118.9(3) . .
C39 C38 C37 122.0(3) . .
C39 C38 H38A 119.0 . .
C37 C38 H38A 119.0 . .
C38 C39 C40 122.0(3) . .
C38 C39 H39A 119.0 . .
C40 C39 H39A 119.0 . .
C41 C40 C39 120.4(3) . .
C41 C40 C45 120.6(3) . .
C39 C40 C45 118.9(3) . .
C42 C41 C40 121.1(3) . .
C42 C41 H41A 119.4 . .
C40 C41 H41A 119.4 . .
C41 C42 C43 118.7(3) . .
C41 C42 H42A 120.7 . .
C43 C42 H42A 120.7 . .
C44 C43 C42 121.8(3) . .
C44 C43 H43A 119.1 . .
C42 C43 H43A 119.1 . .
C43 C44 C45 121.7(3) . .
C43 C44 H44A 119.2 . .
C45 C44 H44A 119.2 . .
C44 C45 C40 116.0(2) . .
C44 C45 C46 124.6(2) . .
C40 C45 C46 119.3(2) . .
C37 C46 C47 122.7(2) . .
C37 C46 C45 118.8(2) . .
C47 C46 C45 118.5(2) . .
N3 C47 C46 127.7(2) . .
N3 C47 H47A 116.2 . .
C46 C47 H47A 116.2 . .
C49 C48 C53 116.8(2) . .
C49 C48 N3 125.7(2) . .
C53 C48 N3 117.5(2) . .
C50 C49 C48 121.3(2) . .
C50 C49 H49A 119.3 . .
C48 C49 H49A 119.3 . .
C49 C50 C51 120.7(2) . .
C49 C50 H50A 119.7 . .
C51 C50 H50A 119.7 . .
C52 C51 C50 119.3(2) . .
C52 C51 H51A 120.4 . .
C50 C51 H51A 120.4 . .
C53 C52 C51 119.6(2) . .
C53 C52 H52A 120.2 . .
C51 C52 H52A 120.2 . .
C52 C53 C48 122.3(2) . .
C52 C53 O6 119.5(2) . .
C48 C53 O6 118.1(2) . .
O6 C54 C54 108.37(16) . 2_556
O6 C54 H54A 110.0 . .
C54 C54 H54A 110.0 2_556 .
O6 C54 H54B 110.0 . .
C54 C54 H54B 110.0 2_556 .
H54A C54 H54B 108.4 . .

loop_
_geom_bond_atom_site_label_1
_geom_bond_atom_site_label_2
_geom_bond_distance
_geom_bond_site_symmetry_2
Co1 O4 1.9760(17) .
Co1 O1 1.9872(17) .
Co1 N2 2.074(2) .
Co1 N1 2.078(2) .
Co1 O3 2.2571(16) .
Co1 O2 2.3254(18) .
Co2 O5 1.970(2) 2_556
Co2 O5 1.970(2) .
Co2 N3 2.047(2) 2_556
Co2 N3 2.047(2) .
Co2 O6 2.2648(18) .
Co2 O6 2.2648(18) 2_556
N1 C11 1.309(3) .
N1 C12 1.428(3) .
N2 C26 1.310(3) .
N2 C25 1.429(3) .
N3 C47 1.311(3) .
N3 C48 1.425(3) .
O1 C1 1.307(3) .
O2 C17 1.401(3) .
O2 C18 1.450(3) .
O3 C20 1.406(3) .
O3 C19 1.452(3) .
O4 C36 1.293(3) .
O5 C37 1.300(3) .
O6 C53 1.405(3) .
O6 C54 1.450(3) .
C1 C10 1.419(3) .
C1 C2 1.433(3) .
C2 C3 1.356(4) .
C2 H2A 0.9500 .
C3 C4 1.415(4) .
C3 H3A 0.9500 .
C4 C5 1.414(4) .
C4 C9 1.424(3) .
C5 C6 1.352(4) .
C5 H5A 0.9500 .
C6 C7 1.386(4) .
C6 H6A 0.9500 .
C7 C8 1.385(4) .
C7 H7A 0.9500 .
C8 C9 1.409(4) .
C8 H8A 0.9500 .
C9 C10 1.465(3) .
C10 C11 1.424(3) .
C11 H11A 0.9500 .
C12 C13 1.397(3) .
C12 C17 1.403(3) .
C13 C14 1.377(3) .
C13 H13A 0.9500 .
C14 C15 1.378(4) .
C14 H14A 0.9500 .
C15 C16 1.389(4) .
C15 H15A 0.9500 .
C16 C17 1.384(3) .
C16 H16A 0.9500 .
C18 C19 1.495(3) .
C18 H18A 0.9900 .
C18 H18B 0.9900 .
C19 H19A 0.9900 .
C19 H19B 0.9900 .
C20 C21 1.384(3) .
C20 C25 1.398(3) .
C21 C22 1.382(3) .
C21 H21A 0.9500 .
C22 C23 1.379(3) .
C22 H22A 0.9500 .
C23 C24 1.386(3) .
C23 H23A 0.9500 .
C24 C25 1.396(3) .
C24 H24A 0.9500 .
C26 C27 1.424(3) .
C26 H26A 0.9500 .
C27 C36 1.420(3) .
C27 C28 1.461(3) .
C28 C29 1.416(3) .
C28 C33 1.419(3) .
C29 C30 1.376(3) .
C29 H29A 0.9500 .
C30 C31 1.395(3) .
C30 H30A 0.9500 .
C31 C32 1.369(4) .
C31 H31A 0.9500 .
C32 C33 1.406(3) .
C32 H32A 0.9500 .
C33 C34 1.414(3) .
C34 C35 1.346(3) .
C34 H34A 0.9500 .
C35 C36 1.441(3) .
C35 H35A 0.9500 .
C37 C46 1.422(4) .
C37 C38 1.428(4) .
C38 C39 1.343(4) .
C38 H38A 0.9500 .
C39 C40 1.420(4) .
C39 H39A 0.9500 .
C40 C41 1.416(4) .
C40 C45 1.424(4) .
C41 C42 1.363(4) .
C41 H41A 0.9500 .
C42 C43 1.389(4) .
C42 H42A 0.9500 .
C43 C44 1.372(4) .
C43 H43A 0.9500 .
C44 C45 1.413(4) .
C44 H44A 0.9500 .
C45 C46 1.470(3) .
C46 C47 1.425(3) .
C47 H47A 0.9500 .
C48 C49 1.394(3) .
C48 C53 1.399(3) .
C49 C50 1.376(3) .
C49 H49A 0.9500 .
C50 C51 1.387(4) .
C50 H50A 0.9500 .
C51 C52 1.384(3) .
C51 H51A 0.9500 .
C52 C53 1.378(3) .
C52 H52A 0.9500 .
C54 C54 1.501(5) 2_556
C54 H54A 0.9900 .
C54 H54B 0.9900 .

loop_
_geom_torsion_atom_site_label_1
_geom_torsion_atom_site_label_2
_geom_torsion_atom_site_label_3
_geom_torsion_atom_site_label_4
_geom_torsion
_geom_torsion_site_symmetry_1
_geom_torsion_site_symmetry_2
_geom_torsion_site_symmetry_3
_geom_torsion_site_symmetry_4
O4 Co1 N1 C11 100.2(2) . . . .
O1 Co1 N1 C11 -6.41(19) . . . .
N2 Co1 N1 C11 -160.3(5) . . . .
O3 Co1 N1 C11 -97.00(19) . . . .
O2 Co1 N1 C11 -167.2(2) . . . .
O4 Co1 N1 C12 -76.00(16) . . . .
O1 Co1 N1 C12 177.44(16) . . . .
N2 Co1 N1 C12 23.5(6) . . . .
O3 Co1 N1 C12 86.84(16) . . . .
O2 Co1 N1 C12 16.60(15) . . . .
O4 Co1 N2 C26 -8.02(18) . . . .
O1 Co1 N2 C26 98.59(18) . . . .
N1 Co1 N2 C26 -107.8(6) . . . .
O3 Co1 N2 C26 -172.50(19) . . . .
O2 Co1 N2 C26 -101.03(18) . . . .
O4 Co1 N2 C25 170.53(16) . . . .
O1 Co1 N2 C25 -82.85(16) . . . .
N1 Co1 N2 C25 70.8(6) . . . .
O3 Co1 N2 C25 6.05(14) . . . .
O2 Co1 N2 C25 77.53(15) . . . .
O5 Co2 N3 C47 98.9(2) 2_556 . . .
O5 Co2 N3 C47 -10.7(2) . . . .
N3 Co2 N3 C47 -135.94(18) 2_556 . . .
O6 Co2 N3 C47 -172.31(19) . . . .
O6 Co2 N3 C47 -100.13(19) 2_556 . . .
O5 Co2 N3 C48 -75.61(17) 2_556 . . .
O5 Co2 N3 C48 174.81(16) . . . .
N3 Co2 N3 C48 49.53(15) 2_556 . . .
O6 Co2 N3 C48 13.17(15) . . . .
O6 Co2 N3 C48 85.34(16) 2_556 . . .
O4 Co1 O1 C1 -90.8(2) . . . .
N2 Co1 O1 C1 177.9(2) . . . .
N1 Co1 O1 C1 1.3(2) . . . .
O3 Co1 O1 C1 101.2(2) . . . .
O2 Co1 O1 C1 50.4(3) . . . .
O4 Co1 O2 C17 77.21(14) . . . .
O1 Co1 O2 C17 -65.9(2) . . . .
N2 Co1 O2 C17 166.43(14) . . . .
N1 Co1 O2 C17 -14.48(14) . . . .
O3 Co1 O2 C17 -119.66(14) . . . .
O4 Co1 O2 C18 -155.49(15) . . . .
O1 Co1 O2 C18 61.4(2) . . . .
N2 Co1 O2 C18 -66.26(15) . . . .
N1 Co1 O2 C18 112.82(15) . . . .
O3 Co1 O2 C18 7.64(14) . . . .
O4 Co1 O3 C20 -52.5(2) . . . .
O1 Co1 O3 C20 93.77(14) . . . .
N2 Co1 O3 C20 -4.48(14) . . . .
N1 Co1 O3 C20 -177.51(14) . . . .
O2 Co1 O3 C20 -106.04(14) . . . .
O4 Co1 O3 C19 76.2(2) . . . .
O1 Co1 O3 C19 -137.53(15) . . . .
N2 Co1 O3 C19 124.23(15) . . . .
N1 Co1 O3 C19 -48.81(16) . . . .
O2 Co1 O3 C19 22.66(14) . . . .
O1 Co1 O4 C36 -86.6(2) . . . .
N2 Co1 O4 C36 11.7(2) . . . .
N1 Co1 O4 C36 -175.8(2) . . . .
O3 Co1 O4 C36 58.0(3) . . . .
O2 Co1 O4 C36 108.7(2) . . . .
O5 Co2 O5 C37 -84.2(3) 2_556 . . .
N3 Co2 O5 C37 -175.2(3) 2_556 . . .
N3 Co2 O5 C37 9.3(3) . . . .
O6 Co2 O5 C37 65.0(3) . . . .
O6 Co2 O5 C37 106.8(3) 2_556 . . .
O5 Co2 O6 C53 82.44(15) 2_556 . . .
O5 Co2 O6 C53 -68.7(2) . . . .
N3 Co2 O6 C53 172.19(14) 2_556 . . .
N3 Co2 O6 C53 -11.13(14) . . . .
O6 Co2 O6 C53 -112.51(16) 2_556 . . .
O5 Co2 O6 C54 -149.85(15) 2_556 . . .
O5 Co2 O6 C54 59.0(2) . . . .
N3 Co2 O6 C54 -60.10(15) 2_556 . . .
N3 Co2 O6 C54 116.58(15) . . . .
O6 Co2 O6 C54 15.21(12) 2_556 . . .
Co1 O1 C1 C10 4.5(4) . . . .
Co1 O1 C1 C2 -175.11(17) . . . .
O1 C1 C2 C3 -175.8(2) . . . .
C10 C1 C2 C3 4.5(4) . . . .
C1 C2 C3 C4 -0.2(4) . . . .
C2 C3 C4 C5 176.1(3) . . . .
C2 C3 C4 C9 -1.9(4) . . . .
C3 C4 C5 C6 -178.2(3) . . . .
C9 C4 C5 C6 -0.2(4) . . . .
C4 C5 C6 C7 0.5(5) . . . .
C5 C6 C7 C8 -0.3(5) . . . .
C6 C7 C8 C9 -0.2(5) . . . .
C7 C8 C9 C4 0.5(4) . . . .
C7 C8 C9 C10 178.3(3) . . . .
C5 C4 C9 C8 -0.4(4) . . . .
C3 C4 C9 C8 177.7(2) . . . .
C5 C4 C9 C10 -178.2(2) . . . .
C3 C4 C9 C10 -0.2(4) . . . .
O1 C1 C10 C11 -6.7(4) . . . .
C2 C1 C10 C11 173.0(2) . . . .
O1 C1 C10 C9 173.9(2) . . . .
C2 C1 C10 C9 -6.5(3) . . . .
C8 C9 C10 C1 -173.3(2) . . . .
C4 C9 C10 C1 4.4(3) . . . .
C8 C9 C10 C11 7.2(4) . . . .
C4 C9 C10 C11 -175.1(2) . . . .
C12 N1 C11 C10 -177.4(2) . . . .
Co1 N1 C11 C10 6.5(3) . . . .
C1 C10 C11 N1 0.7(4) . . . .
C9 C10 C11 N1 -179.8(2) . . . .
C11 N1 C12 C13 -15.9(4) . . . .
Co1 N1 C12 C13 160.6(2) . . . .
C11 N1 C12 C17 166.7(2) . . . .
Co1 N1 C12 C17 -16.9(3) . . . .
C17 C12 C13 C14 -2.3(4) . . . .
N1 C12 C13 C14 -179.8(2) . . . .
C12 C13 C14 C15 0.9(4) . . . .
C13 C14 C15 C16 1.0(4) . . . .
C14 C15 C16 C17 -1.4(4) . . . .
C15 C16 C17 O2 176.9(2) . . . .
C15 C16 C17 C12 0.0(4) . . . .
C18 O2 C17 C16 67.4(3) . . . .
Co1 O2 C17 C16 -166.33(19) . . . .
C18 O2 C17 C12 -115.6(2) . . . .
Co1 O2 C17 C12 10.7(2) . . . .
C13 C12 C17 C16 1.9(4) . . . .
N1 C12 C17 C16 179.6(2) . . . .
C13 C12 C17 O2 -175.1(2) . . . .
N1 C12 C17 O2 2.6(3) . . . .
C17 O2 C18 C19 89.4(2) . . . .
Co1 O2 C18 C19 -35.6(2) . . . .
C20 O3 C19 C18 77.1(2) . . . .
Co1 O3 C19 C18 -49.9(2) . . . .
O2 C18 C19 O3 56.8(3) . . . .
C19 O3 C20 C21 59.4(3) . . . .
Co1 O3 C20 C21 -174.17(17) . . . .
C19 O3 C20 C25 -124.1(2) . . . .
Co1 O3 C20 C25 2.3(2) . . . .
C25 C20 C21 C22 0.0(4) . . . .
O3 C20 C21 C22 176.3(2) . . . .
C20 C21 C22 C23 -0.1(4) . . . .
C21 C22 C23 C24 0.3(4) . . . .
C22 C23 C24 C25 -0.3(4) . . . .
C23 C24 C25 C20 0.2(3) . . . .
C23 C24 C25 N2 -178.8(2) . . . .
C21 C20 C25 C24 0.0(3) . . . .
O3 C20 C25 C24 -176.43(19) . . . .
C21 C20 C25 N2 179.1(2) . . . .
O3 C20 C25 N2 2.7(3) . . . .
C26 N2 C25 C24 -9.3(3) . . . .
Co1 N2 C25 C24 172.07(18) . . . .
C26 N2 C25 C20 171.7(2) . . . .
Co1 N2 C25 C20 -7.0(3) . . . .
C25 N2 C26 C27 -175.8(2) . . . .
Co1 N2 C26 C27 2.7(3) . . . .
N2 C26 C27 C36 3.7(4) . . . .
N2 C26 C27 C28 -176.0(2) . . . .
C36 C27 C28 C29 -176.6(2) . . . .
C26 C27 C28 C29 3.1(3) . . . .
C36 C27 C28 C33 2.5(3) . . . .
C26 C27 C28 C33 -177.8(2) . . . .
C33 C28 C29 C30 1.9(3) . . . .
C27 C28 C29 C30 -178.9(2) . . . .
C28 C29 C30 C31 0.0(4) . . . .
C29 C30 C31 C32 -1.5(4) . . . .
C30 C31 C32 C33 0.8(4) . . . .
C31 C32 C33 C34 -177.7(2) . . . .
C31 C32 C33 C28 1.2(4) . . . .
C29 C28 C33 C32 -2.5(3) . . . .
C27 C28 C33 C32 178.3(2) . . . .
C29 C28 C33 C34 176.5(2) . . . .
C27 C28 C33 C34 -2.7(3) . . . .
C32 C33 C34 C35 -179.1(2) . . . .
C28 C33 C34 C35 1.9(4) . . . .
C33 C34 C35 C36 -0.6(4) . . . .
Co1 O4 C36 C27 -9.4(4) . . . .
Co1 O4 C36 C35 171.00(17) . . . .
C26 C27 C36 O4 -0.6(4) . . . .
C28 C27 C36 O4 179.2(2) . . . .
C26 C27 C36 C35 179.0(2) . . . .
C28 C27 C36 C35 -1.3(3) . . . .
C34 C35 C36 O4 180.0(2) . . . .
C34 C35 C36 C27 0.3(4) . . . .
Co2 O5 C37 C46 -5.7(4) . . . .
Co2 O5 C37 C38 174.9(2) . . . .
O5 C37 C38 C39 -179.6(3) . . . .
C46 C37 C38 C39 1.0(5) . . . .
C37 C38 C39 C40 -1.2(5) . . . .
C38 C39 C40 C41 179.4(3) . . . .
C38 C39 C40 C45 0.5(5) . . . .
C39 C40 C41 C42 -179.3(3) . . . .
C45 C40 C41 C42 -0.4(4) . . . .
C40 C41 C42 C43 -0.7(4) . . . .
C41 C42 C43 C44 0.7(4) . . . .
C42 C43 C44 C45 0.3(4) . . . .
C43 C44 C45 C40 -1.3(4) . . . .
C43 C44 C45 C46 178.7(2) . . . .
C41 C40 C45 C44 1.3(4) . . . .
C39 C40 C45 C44 -179.8(3) . . . .
C41 C40 C45 C46 -178.6(2) . . . .
C39 C40 C45 C46 0.3(4) . . . .
O5 C37 C46 C47 -0.3(4) . . . .
C38 C37 C46 C47 179.0(3) . . . .
O5 C37 C46 C45 -179.5(3) . . . .
C38 C37 C46 C45 -0.2(4) . . . .
C44 C45 C46 C37 179.6(2) . . . .
C40 C45 C46 C37 -0.4(4) . . . .
C44 C45 C46 C47 0.4(4) . . . .
C40 C45 C46 C47 -179.7(2) . . . .
C48 N3 C47 C46 -176.3(2) . . . .
Co2 N3 C47 C46 9.4(3) . . . .
C37 C46 C47 N3 -2.1(4) . . . .
C45 C46 C47 N3 177.1(2) . . . .
C47 N3 C48 C49 -9.2(4) . . . .
Co2 N3 C48 C49 165.52(19) . . . .
C47 N3 C48 C53 171.5(2) . . . .
Co2 N3 C48 C53 -13.7(3) . . . .
C53 C48 C49 C50 -2.1(4) . . . .
N3 C48 C49 C50 178.7(2) . . . .
C48 C49 C50 C51 1.3(4) . . . .
C49 C50 C51 C52 0.4(4) . . . .
C50 C51 C52 C53 -1.1(4) . . . .
C51 C52 C53 C48 0.3(4) . . . .
C51 C52 C53 O6 177.8(2) . . . .
C49 C48 C53 C52 1.3(4) . . . .
N3 C48 C53 C52 -179.4(2) . . . .
C49 C48 C53 O6 -176.2(2) . . . .
N3 C48 C53 O6 3.1(3) . . . .
C54 O6 C53 C52 63.7(3) . . . .
Co2 O6 C53 C52 -170.00(18) . . . .
C54 O6 C53 C48 -118.7(2) . . . .
Co2 O6 C53 C48 7.6(2) . . . .
C53 O6 C54 C54 82.4(3) . . . 2_556
Co2 O6 C54 C54 -42.2(3) . . . 2_556
